data_4021017
loop_
_publ_author_name
'Ulrich Darbost'
'Michel Giorgi'
'Olivia Reinaud'
'Ivan Jabin'

_publ_section_title
;
 A novel C~3v~-Symmetrical Calix[6](aza)cryptand with a
 Remarkably High and Selective Affinity for Small Ammoniums
;
_journal_name_full 'Journal of Organic Chemistry'
_journal_page_first 4879
_journal_page_last 4884
_journal_paper_doi 10.1021/jo035859o
_journal_volume 69
_journal_year 2004
_chemical_formula_moiety 'C81 H114 N4 O6, C14 H14 N7 O7'
_chemical_formula_sum 'C95 H128 N11 O13'
_chemical_formula_weight 1632.13
_space_group_IT_number 2
_symmetry_cell_setting triclinic
_symmetry_Int_Tables_number 2
_symmetry_space_group_name_Hall '-P 1'
_symmetry_space_group_name_H-M 'P -1'
_cell_angle_alpha 92.048(2)
_cell_angle_beta 96.881(2)
_cell_angle_gamma 112.039(2)
_cell_formula_units_Z 2
_cell_length_a 16.0412(3)
_cell_length_b 16.4620(6)
_cell_length_c 19.5672(7)
_cell_measurement_temperature 223(2)
_cell_volume 4736.6(3)
_diffrn_ambient_temperature 223(2)
_exptl_crystal_density_diffrn 1.144
_refine_diff_density_rms 0.101
_cod_database_code 4021017

loop_
_symmetry_equiv_pos_as_xyz
'x, y, z'
'-x, -y, -z'

loop_
_atom_site_label
_atom_site_type_symbol
_atom_site_fract_x
_atom_site_fract_y
_atom_site_fract_z
_atom_site_U_iso_or_equiv
_atom_site_adp_type
_atom_site_occupancy
_atom_site_symmetry_multiplicity
_atom_site_calc_flag
_atom_site_refinement_flags
_atom_site_disorder_assembly
_atom_site_disorder_group
O1 O 0.15275(12) 0.14204(12) 0.25661(9) 0.0402(4) Uani 1 1 d . . .
O2 O -0.04614(11) -0.09027(12) 0.25625(9) 0.0401(4) Uani 1 1 d . . .
O3 O 0.10603(11) -0.21764(10) 0.18202(9) 0.0363(4) Uani 1 1 d . . .
O4 O 0.29292(11) -0.20211(11) 0.06501(8) 0.0352(4) Uani 1 1 d . . .
O5 O 0.40690(11) 0.08180(12) 0.10387(8) 0.0367(4) Uani 1 1 d . . .
O6 O 0.35083(11) 0.26629(11) 0.15924(8) 0.0361(4) Uani 1 1 d . . .
O7 O 0.55541(16) 0.70197(16) 0.01906(12) 0.0663(6) Uani 1 1 d . . .
O8 O 0.3190(3) 0.5146(4) -0.0442(3) 0.179(2) Uani 1 1 d . . .
O9 O 0.4552(3) 0.5432(2) -0.05655(16) 0.1063(11) Uani 1 1 d . . .
O10 O 0.6277(2) 0.83713(16) 0.12025(14) 0.0789(7) Uani 1 1 d . . .
O11 O 0.6364(2) 0.7884(2) 0.21961(16) 0.0956(9) Uani 1 1 d . . .
O12 O 0.2628(2) 0.48125(18) 0.19366(17) 0.0840(9) Uani 1 1 d . . .
O13 O 0.3624(2) 0.5686(2) 0.27437(18) 0.1011(10) Uani 1 1 d . . .
N1 N 0.10822(13) 0.04064(14) 0.13129(10) 0.0359(4) Uani 1 1 d . . .
N2 N 0.12783(13) -0.08651(13) 0.08927(10) 0.0349(4) Uani 1 1 d . . .
N3 N 0.22804(13) 0.05428(13) 0.06837(10) 0.0344(4) Uani 1 1 d . . .
N4 N 0.60134(18) 0.78035(18) 0.15954(15) 0.0564(6) Uani 1 1 d . . .
N5 N 0.3359(2) 0.5425(2) 0.2137(2) 0.0718(9) Uani 1 1 d . . .
N6 N 0.3986(2) 0.5462(2) -0.02212(18) 0.0744(8) Uani 1 1 d . . .
N7 N 0.7380(3) 0.6345(3) 0.2431(3) 0.1301(18) Uani 1 1 d . . .
N8 N 0.7798(5) 0.4189(4) 0.2277(4) 0.168(3) Uani 1 1 d . . .
N9 N 0.9243(4) 0.3830(4) 0.0101(3) 0.147(2) Uani 1 1 d . . .
N10 N 0.8541(3) 0.7067(4) -0.0100(3) 0.1324(19) Uani 1 1 d . . .
N11 N 0.2703(4) -0.0289(4) 0.1972(3) 0.0582(13) Uiso 0.50 1 d P . .
N12 N 0.2850(3) 0.0659(3) 0.2099(2) 0.0468(10) Uiso 0.50 1 d P . .
C1 C 0.16807(16) 0.18734(16) 0.32123(12) 0.0357(5) Uani 1 1 d . . .
C2 C 0.24112(17) 0.26713(17) 0.33804(13) 0.0378(5) Uani 1 1 d . . .
C3 C 0.25974(18) 0.30522(17) 0.40586(14) 0.0422(6) Uani 1 1 d . . .
H3 H 0.3136 0.3660 0.4199 0.051 Uiso 1 1 d R . .
C4 C 0.20906(18) 0.26538(18) 0.45708(14) 0.0431(6) Uani 1 1 d . . .
C5 C 0.13404(18) 0.18785(18) 0.43697(14) 0.0431(6) Uani 1 1 d . . .
H5 H 0.0939 0.1611 0.4705 0.052 Uiso 1 1 d R . .
C6 C 0.11193(17) 0.14755(17) 0.37004(13) 0.0382(5) Uani 1 1 d . . .
C7 C 0.09513(18) 0.16064(19) 0.20288(14) 0.0436(6) Uani 1 1 d . . .
H7A H 0.1329 0.2142 0.1808 0.052 Uiso 1 1 d R . .
H7B H 0.0544 0.1824 0.2260 0.052 Uiso 1 1 d R . .
C8 C 0.04566(17) 0.07800(19) 0.15454(13) 0.0419(6) Uani 1 1 d . . .
H8A H 0.0174 0.0993 0.1167 0.050 Uiso 1 1 d R . .
H8B H -0.0003 0.0319 0.1789 0.050 Uiso 1 1 d R . .
C9 C 0.2329(2) 0.3041(2) 0.53268(15) 0.0530(7) Uani 1 1 d . . .
C10 C 0.2308(5) 0.2321(3) 0.5798(2) 0.127(2) Uani 1 1 d . . .
H10A H 0.2438 0.2559 0.6271 0.153 Uiso 1 1 d R . .
H10B H 0.2756 0.2096 0.5700 0.153 Uiso 1 1 d R . .
H10C H 0.1717 0.1855 0.5718 0.153 Uiso 1 1 d R . .
C11 C 0.1642(3) 0.3401(3) 0.5506(2) 0.0943(14) Uani 1 1 d . . .
H11A H 0.1793 0.3637 0.5980 0.113 Uiso 1 1 d R . .
H11B H 0.1050 0.2936 0.5438 0.113 Uiso 1 1 d R . .
H11C H 0.1641 0.3857 0.5214 0.113 Uiso 1 1 d R . .
C12 C 0.3259(3) 0.3767(4) 0.5468(2) 0.131(3) Uani 1 1 d . . .
H12A H 0.3279 0.4238 0.5186 0.157 Uiso 1 1 d R . .
H12B H 0.3703 0.3540 0.5361 0.157 Uiso 1 1 d R . .
H12C H 0.3388 0.3984 0.5946 0.157 Uiso 1 1 d R . .
C13 C 0.02915(17) 0.06319(17) 0.35069(14) 0.0418(6) Uani 1 1 d . . .
H13A H 0.0020 0.0541 0.2963 0.050 Uiso 1 1 d R . .
H13B H -0.0160 0.0641 0.3752 0.050 Uiso 1 1 d R . .
C14 C 0.04379(15) -0.02091(17) 0.36515(13) 0.0366(5) Uani 1 1 d . . .
C15 C 0.09393(17) -0.02737(18) 0.42686(13) 0.0405(6) Uani 1 1 d . . .
H15 H 0.1230 0.0253 0.4588 0.049 Uiso 1 1 d R . .
C16 C 0.10733(17) -0.10382(18) 0.44100(13) 0.0399(5) Uani 1 1 d . . .
C17 C 0.06989(17) -0.17487(17) 0.39092(13) 0.0400(5) Uani 1 1 d . . .
H17 H 0.0785 -0.2321 0.3993 0.048 Uiso 1 1 d R . .
C18 C 0.01827(16) -0.17231(17) 0.32961(12) 0.0368(5) Uani 1 1 d . . .
C19 C 0.00472(15) -0.09496(16) 0.31793(12) 0.0348(5) Uani 1 1 d . . .
C20 C -0.14151(18) -0.1183(2) 0.25980(17) 0.0514(7) Uani 1 1 d . . .
H20A H -0.1661 -0.1799 0.2665 0.062 Uiso 1 1 d R . .
H20B H -0.1718 -0.1083 0.2175 0.062 Uiso 1 1 d R . .
H20C H -0.1505 -0.0854 0.2978 0.062 Uiso 1 1 d R . .
C21 C 0.16269(19) -0.1118(2) 0.50851(14) 0.0472(6) Uani 1 1 d . . .
C22 C 0.2475(2) -0.1251(3) 0.49136(19) 0.0698(10) Uani 1 1 d . . .
H22A H 0.2297 -0.1776 0.4609 0.084 Uiso 1 1 d R . .
H22B H 0.2822 -0.1306 0.5332 0.084 Uiso 1 1 d R . .
H22C H 0.2840 -0.0755 0.4693 0.084 Uiso 1 1 d R . .
C23 C 0.1052(2) -0.1907(2) 0.54408(16) 0.0609(8) Uani 1 1 d . . .
H23A H 0.0519 -0.1824 0.5548 0.073 Uiso 1 1 d R . .
H23B H 0.1400 -0.1960 0.5859 0.073 Uiso 1 1 d R . .
H23C H 0.0874 -0.2434 0.5138 0.073 Uiso 1 1 d R . .
C24 C 0.1944(2) -0.0291(2) 0.55849(16) 0.0600(8) Uani 1 1 d . . .
H24A H 0.2365 0.0194 0.5388 0.072 Uiso 1 1 d R . .
H24B H 0.2236 -0.0390 0.6013 0.072 Uiso 1 1 d R . .
H24C H 0.1428 -0.0159 0.5668 0.072 Uiso 1 1 d R . .
C25 C -0.02548(17) -0.25214(17) 0.27758(14) 0.0408(6) Uani 1 1 d . . .
H25A H -0.0371 -0.2305 0.2331 0.049 Uiso 1 1 d R . .
H25B H -0.0833 -0.2884 0.2939 0.049 Uiso 1 1 d R . .
C26 C 0.03145(16) -0.30603(16) 0.26996(12) 0.0358(5) Uani 1 1 d . . .
C27 C 0.02350(17) -0.37579(17) 0.31063(13) 0.0414(6) Uani 1 1 d . . .
H27 H -0.0241 -0.3893 0.3472 0.050 Uiso 1 1 d R . .
C28 C 0.07531(18) -0.42648(17) 0.30653(13) 0.0415(6) Uani 1 1 d . . .
C29 C 0.13609(17) -0.40628(16) 0.25825(13) 0.0377(5) Uani 1 1 d . . .
H29 H 0.1784 -0.4385 0.2558 0.045 Uiso 1 1 d R . .
C30 C 0.14530(15) -0.33820(15) 0.21571(12) 0.0344(5) Uani 1 1 d . . .
C31 C 0.09321(15) -0.28794(15) 0.22278(12) 0.0326(5) Uani 1 1 d . . .
C32 C 0.04357(17) -0.23839(18) 0.11873(13) 0.0420(6) Uani 1 1 d . . .
H32A H -0.0162 -0.2328 0.1281 0.050 Uiso 1 1 d R . .
H32B H 0.0264 -0.3064 0.0997 0.050 Uiso 1 1 d R . .
C33 C 0.08804(18) -0.18024(17) 0.06506(13) 0.0409(6) Uani 1 1 d . . .
H33A H 0.0394 -0.1921 0.0197 0.049 Uiso 1 1 d R . .
H33B H 0.1396 -0.1989 0.0492 0.049 Uiso 1 1 d R . .
C34 C 0.0701(2) -0.4997(2) 0.35410(17) 0.0616(8) Uani 1 1 d . . .
C35 C 0.1564(6) -0.4691(6) 0.4024(5) 0.250(7) Uani 1 1 d . . .
H35A H 0.1475 -0.4516 0.4473 0.300 Uiso 1 1 d R . .
H35B H 0.2008 -0.4202 0.3848 0.300 Uiso 1 1 d R . .
H35C H 0.1775 -0.5165 0.4056 0.300 Uiso 1 1 d R . .
C36 C 0.0634(6) -0.5818(3) 0.3124(4) 0.156(3) Uani 1 1 d . . .
H36A H 0.1161 -0.5691 0.2896 0.188 Uiso 1 1 d R . .
H36B H 0.0099 -0.6008 0.2784 0.188 Uiso 1 1 d R . .
H36C H 0.0595 -0.6275 0.3424 0.188 Uiso 1 1 d R . .
C37 C -0.0112(5) -0.5261(5) 0.3897(4) 0.166(3) Uani 1 1 d . . .
H37A H -0.0201 -0.5809 0.4093 0.199 Uiso 1 1 d R . .
H37B H -0.0636 -0.5328 0.3571 0.199 Uiso 1 1 d R . .
H37C H -0.0028 -0.4815 0.4259 0.199 Uiso 1 1 d R . .
C38 C 0.20963(16) -0.32005(16) 0.16270(13) 0.0370(5) Uani 1 1 d . . .
H38A H 0.1777 -0.3111 0.1173 0.044 Uiso 1 1 d R . .
H38B H 0.2250 -0.3732 0.1529 0.044 Uiso 1 1 d R . .
C39 C 0.29882(15) -0.24138(15) 0.18228(12) 0.0334(5) Uani 1 1 d . . .
C40 C 0.34432(17) -0.22299(17) 0.24953(13) 0.0388(5) Uani 1 1 d . . .
H40 H 0.3161 -0.2582 0.2861 0.047 Uiso 1 1 d R . .
C41 C 0.42802(17) -0.15364(18) 0.26794(13) 0.0392(5) Uani 1 1 d . . .
C42 C 0.46557(16) -0.10220(17) 0.21613(13) 0.0375(5) Uani 1 1 d . . .
H42 H 0.5270 -0.0543 0.2256 0.045 Uiso 1 1 d R . .
C43 C 0.42237(15) -0.11776(15) 0.14805(12) 0.0325(5) Uani 1 1 d . . .
C44 C 0.33856(15) -0.18809(15) 0.13174(12) 0.0309(5) Uani 1 1 d . . .
C45 C 0.3144(2) -0.2595(2) 0.01999(14) 0.0514(7) Uani 1 1 d . . .
H45A H 0.3785 -0.2354 0.0178 0.062 Uiso 1 1 d R . .
H45B H 0.2816 -0.2650 -0.0254 0.062 Uiso 1 1 d R . .
H45C H 0.2979 -0.3163 0.0374 0.062 Uiso 1 1 d R . .
C46 C 0.47753(19) -0.1350(2) 0.34272(14) 0.0528(7) Uani 1 1 d . . .
C47 C 0.5558(5) -0.0481(5) 0.3544(3) 0.178(4) Uani 1 1 d . . .
H47A H 0.5873 -0.0415 0.4005 0.213 Uiso 1 1 d R . .
H47B H 0.5349 -0.0010 0.3483 0.213 Uiso 1 1 d R . .
H47C H 0.5963 -0.0467 0.3217 0.213 Uiso 1 1 d R . .
C48 C 0.5119(5) -0.2057(5) 0.3600(2) 0.143(3) Uani 1 1 d . . .
H48A H 0.5616 -0.2003 0.3351 0.172 Uiso 1 1 d R . .
H48B H 0.4638 -0.2622 0.3472 0.172 Uiso 1 1 d R . .
H48C H 0.5323 -0.1999 0.4087 0.172 Uiso 1 1 d R . .
C49 C 0.4123(3) -0.1342(4) 0.3922(2) 0.1063(17) Uani 1 1 d . . .
H49A H 0.4449 -0.1149 0.4380 0.128 Uiso 1 1 d R . .
H49B H 0.3675 -0.1927 0.3917 0.128 Uiso 1 1 d R . .
H49C H 0.3827 -0.0952 0.3782 0.128 Uiso 1 1 d R . .
C50 C 0.46452(17) -0.06296(16) 0.09093(13) 0.0371(5) Uani 1 1 d . . .
H50A H 0.5018 -0.0927 0.0679 0.044 Uiso 1 1 d R . .
H50B H 0.4138 -0.0610 0.0547 0.044 Uiso 1 1 d R . .
C51 C 0.52897(16) 0.02947(15) 0.11554(12) 0.0335(5) Uani 1 1 d . . .
C52 C 0.62113(16) 0.04774(16) 0.13608(12) 0.0349(5) Uani 1 1 d . . .
H52 H 0.6449 -0.0031 0.1357 0.042 Uiso 1 1 d R . .
C53 C 0.68289(16) 0.13137(16) 0.16087(12) 0.0351(5) Uani 1 1 d . . .
C54 C 0.65015(16) 0.19860(16) 0.16288(12) 0.0348(5) Uani 1 1 d . . .
H54 H 0.6967 0.2605 0.1818 0.042 Uiso 1 1 d R . .
C55 C 0.55892(15) 0.18369(15) 0.14327(12) 0.0327(5) Uani 1 1 d . . .
C56 C 0.49919(15) 0.09856(16) 0.12024(11) 0.0320(5) Uani 1 1 d . . .
C57 C 0.37862(16) 0.08816(18) 0.03212(12) 0.0382(5) Uani 1 1 d . . .
H57A H 0.3626 0.0274 0.0024 0.046 Uiso 1 1 d R . .
H57B H 0.4255 0.1318 0.0113 0.046 Uiso 1 1 d R . .
C58 C 0.29443(16) 0.10948(17) 0.02687(13) 0.0388(5) Uani 1 1 d . . .
H58A H 0.2641 0.0991 -0.0251 0.047 Uiso 1 1 d R . .
H58B H 0.3168 0.1784 0.0445 0.047 Uiso 1 1 d R . .
C59 C 0.78307(17) 0.15042(19) 0.18618(14) 0.0431(6) Uani 1 1 d . . .
C60 C 0.8075(3) 0.1923(4) 0.2594(2) 0.0910(13) Uani 1 1 d . . .
H60A H 0.8699 0.2031 0.2757 0.109 Uiso 1 1 d R . .
H60B H 0.7691 0.1529 0.2880 0.109 Uiso 1 1 d R . .
H60C H 0.7987 0.2469 0.2612 0.109 Uiso 1 1 d R . .
C61 C 0.8429(2) 0.2140(3) 0.1408(2) 0.0860(13) Uani 1 1 d . . .
H61A H 0.8360 0.2694 0.1452 0.103 Uiso 1 1 d R . .
H61B H 0.8251 0.1899 0.0935 0.103 Uiso 1 1 d R . .
H61C H 0.9052 0.2228 0.1551 0.103 Uiso 1 1 d R . .
C62 C 0.8040(3) 0.0670(3) 0.1835(3) 0.0930(14) Uani 1 1 d . . .
H62A H 0.8673 0.0816 0.1998 0.112 Uiso 1 1 d R . .
H62B H 0.7900 0.0410 0.1367 0.112 Uiso 1 1 d R . .
H62C H 0.7678 0.0259 0.2122 0.112 Uiso 1 1 d R . .
C63 C 0.52540(17) 0.25813(16) 0.14735(12) 0.0362(5) Uani 1 1 d . . .
H63A H 0.5790 0.3180 0.1425 0.043 Uiso 1 1 d R . .
H63B H 0.4761 0.2462 0.1068 0.043 Uiso 1 1 d R . .
C64 C 0.49429(16) 0.27075(15) 0.21615(12) 0.0330(5) Uani 1 1 d . . .
C65 C 0.55165(17) 0.28090(17) 0.27781(13) 0.0379(5) Uani 1 1 d . . .
H65 H 0.6108 0.2801 0.2760 0.045 Uiso 1 1 d R . .
C66 C 0.53031(18) 0.30101(17) 0.34141(13) 0.0409(6) Uani 1 1 d . . .
C67 C 0.44747(18) 0.30890(17) 0.34225(13) 0.0406(6) Uani 1 1 d . . .
H67 H 0.4362 0.3260 0.3904 0.049 Uiso 1 1 d R . .
C68 C 0.38674(16) 0.29819(15) 0.28233(12) 0.0344(5) Uani 1 1 d . . .
C69 C 0.41126(15) 0.27915(14) 0.21956(12) 0.0310(5) Uani 1 1 d . . .
C70 C 0.3611(2) 0.34503(19) 0.12664(14) 0.0463(6) Uani 1 1 d . . .
H70A H 0.3634 0.3900 0.1603 0.056 Uiso 1 1 d R . .
H70B H 0.3108 0.3340 0.0909 0.056 Uiso 1 1 d R . .
H70C H 0.4166 0.3641 0.1069 0.056 Uiso 1 1 d R . .
C71 C 0.5979(2) 0.3136(2) 0.40706(15) 0.0577(8) Uani 1 1 d . . .
C72 C 0.5677(4) 0.3451(4) 0.47033(19) 0.1016(16) Uani 1 1 d . . .
H72A H 0.5549 0.3963 0.4605 0.122 Uiso 1 1 d R . .
H72B H 0.6156 0.3599 0.5087 0.122 Uiso 1 1 d R . .
H72C H 0.5141 0.2998 0.4816 0.122 Uiso 1 1 d R . .
C73 C 0.6077(5) 0.2283(4) 0.4194(3) 0.142(3) Uani 1 1 d . . .
H73A H 0.5502 0.1851 0.4265 0.171 Uiso 1 1 d R . .
H73B H 0.6517 0.2362 0.4596 0.171 Uiso 1 1 d R . .
H73C H 0.6276 0.2088 0.3799 0.171 Uiso 1 1 d R . .
C74 C 0.6891(3) 0.3828(5) 0.3987(3) 0.136(3) Uani 1 1 d . . .
H74A H 0.7096 0.3661 0.3583 0.163 Uiso 1 1 d R . .
H74B H 0.7328 0.3888 0.4386 0.163 Uiso 1 1 d R . .
H74C H 0.6823 0.4378 0.3934 0.163 Uiso 1 1 d R . .
C75 C 0.29913(18) 0.31356(18) 0.28446(14) 0.0414(6) Uani 1 1 d . . .
H75A H 0.3159 0.3846 0.2950 0.050 Uiso 1 1 d R . .
H75B H 0.2605 0.2941 0.2377 0.050 Uiso 1 1 d R . .
C76 C 0.06087(16) -0.05090(17) 0.10359(13) 0.0374(5) Uani 1 1 d . . .
H76A H 0.0237 -0.0874 0.1390 0.045 Uiso 1 1 d R . .
H76B H 0.0181 -0.0525 0.0589 0.045 Uiso 1 1 d R . .
C77 C 0.18239(16) -0.03600(16) 0.03956(12) 0.0354(5) Uani 1 1 d . . .
H77A H 0.1401 -0.0396 -0.0076 0.043 Uiso 1 1 d R . .
H77B H 0.2279 -0.0667 0.0295 0.043 Uiso 1 1 d R . .
C78 C 0.16146(16) 0.09149(17) 0.08125(13) 0.0378(5) Uani 1 1 d . . .
H78A H 0.1227 0.0884 0.0360 0.045 Uiso 1 1 d R . .
H78B H 0.1969 0.1555 0.1010 0.045 Uiso 1 1 d R . .
C79 C 0.5070(2) 0.66720(19) 0.06286(16) 0.0496(7) Uani 1 1 d . . .
C80 C 0.5235(2) 0.70000(19) 0.13518(16) 0.0478(6) Uani 1 1 d . . .
C81 C 0.4702(2) 0.6596(2) 0.18364(17) 0.0542(7) Uani 1 1 d . . .
H81 H 0.4873 0.6841 0.2309 0.065 Uiso 1 1 d R . .
C82 C 0.3929(2) 0.5847(2) 0.16310(18) 0.0560(8) Uani 1 1 d . . .
C83 C 0.3692(2) 0.5494(2) 0.09519(19) 0.0570(8) Uani 1 1 d . . .
H83 H 0.3139 0.4989 0.0819 0.068 Uiso 1 1 d R . .
C84 C 0.4250(2) 0.5876(2) 0.04829(17) 0.0529(7) Uani 1 1 d . . .
C85 C 0.6711(3) 0.5780(3) 0.2410(2) 0.0745(10) Uani 1 1 d . . .
C86 C 0.5857(3) 0.5076(3) 0.2375(3) 0.0943(14) Uani 1 1 d . . .
H86A H 0.5521 0.5206 0.2708 0.113 Uiso 1 1 d R . .
H86B H 0.5949 0.4546 0.2474 0.113 Uiso 1 1 d R . .
H86C H 0.5523 0.4998 0.1920 0.113 Uiso 1 1 d R . .
C87 C 0.8192(3) 0.4664(3) 0.1918(3) 0.1011(16) Uani 1 1 d . . .
C88 C 0.8704(4) 0.5250(4) 0.1468(3) 0.1103(17) Uani 1 1 d . . .
H88A H 0.9340 0.5432 0.1636 0.132 Uiso 1 1 d R . .
H88B H 0.8545 0.5757 0.1455 0.132 Uiso 1 1 d R . .
H88C H 0.8577 0.4960 0.1011 0.132 Uiso 1 1 d R . .
C89 C 0.9889(4) 0.4045(3) 0.0476(3) 0.1080(17) Uani 1 1 d . . .
C90 C 1.0687(5) 0.4323(6) 0.0945(4) 0.174(4) Uani 1 1 d . . .
H90A H 1.1198 0.4557 0.0700 0.209 Uiso 1 1 d R . .
H90B H 1.0723 0.3832 0.1180 0.209 Uiso 1 1 d R . .
H90C H 1.0693 0.4770 0.1277 0.209 Uiso 1 1 d R . .
C91 C 0.8137(3) 0.7106(3) 0.0327(3) 0.0896(14) Uani 1 1 d . . .
C92 C 0.7627(4) 0.7165(5) 0.0840(3) 0.127(2) Uani 1 1 d . . .
H92A H 0.6999 0.6982 0.0646 0.152 Uiso 1 1 d R . .
H92B H 0.7847 0.7763 0.1037 0.152 Uiso 1 1 d R . .
H92C H 0.7687 0.6792 0.1192 0.152 Uiso 1 1 d R . .
C93 C 0.3252(3) 0.0762(3) 0.3741(3) 0.0970(14) Uiso 1 1 d . . .
C94 C 0.2627(4) -0.0117(4) 0.3158(4) 0.0576(15) Uiso 0.50 1 d P . .
C95 C 0.3414(6) 0.0637(6) 0.3056(5) 0.079(2) Uiso 0.50 1 d P . .
C96 C 0.2579(6) -0.0053(6) 0.2677(5) 0.081(2) Uiso 0.50 1 d P . .
C97 C 0.2896(5) -0.0126(5) 0.2420(4) 0.0613(16) Uiso 0.50 1 d P . .

loop_
_atom_site_aniso_label
_atom_site_aniso_U_11
_atom_site_aniso_U_22
_atom_site_aniso_U_33
_atom_site_aniso_U_23
_atom_site_aniso_U_13
_atom_site_aniso_U_12
O1 0.0449(10) 0.0502(10) 0.0335(9) -0.0028(7) 0.0017(7) 0.0288(8)
O2 0.0343(9) 0.0475(10) 0.0358(9) 0.0071(7) 0.0017(7) 0.0133(7)
O3 0.0345(9) 0.0307(8) 0.0382(9) 0.0071(7) -0.0007(7) 0.0077(7)
O4 0.0351(9) 0.0395(9) 0.0324(8) 0.0043(7) 0.0041(7) 0.0159(7)
O5 0.0267(8) 0.0519(10) 0.0319(8) 0.0059(7) 0.0075(6) 0.0142(7)
O6 0.0371(9) 0.0373(9) 0.0340(9) 0.0027(7) 0.0008(7) 0.0157(7)
O7 0.0707(15) 0.0694(15) 0.0531(13) 0.0181(11) 0.0242(11) 0.0147(12)
O8 0.097(3) 0.253(6) 0.142(4) -0.073(4) -0.022(3) 0.036(3)
O9 0.117(3) 0.113(3) 0.0733(19) -0.0007(17) 0.0330(19) 0.021(2)
O10 0.102(2) 0.0512(13) 0.0774(17) 0.0136(12) 0.0327(15) 0.0162(13)
O11 0.0716(17) 0.125(3) 0.0715(18) 0.0161(17) 0.0013(14) 0.0184(17)
O12 0.0768(17) 0.0641(16) 0.132(2) 0.0393(16) 0.0612(17) 0.0340(14)
O13 0.129(3) 0.105(2) 0.084(2) 0.0380(18) 0.064(2) 0.045(2)
N1 0.0283(10) 0.0454(11) 0.0359(11) 0.0011(9) 0.0036(8) 0.0168(9)
N2 0.0327(10) 0.0398(11) 0.0331(10) 0.0070(8) 0.0053(8) 0.0145(8)
N3 0.0291(10) 0.0411(11) 0.0346(10) 0.0046(8) 0.0069(8) 0.0144(8)
N4 0.0543(15) 0.0648(16) 0.0586(16) 0.0093(13) 0.0182(12) 0.0292(13)
N5 0.083(2) 0.0614(18) 0.099(3) 0.0374(17) 0.055(2) 0.0445(17)
N6 0.071(2) 0.071(2) 0.073(2) 0.0052(16) 0.0038(17) 0.0202(16)
N7 0.083(3) 0.103(3) 0.161(5) -0.016(3) 0.007(3) -0.007(3)
N8 0.173(6) 0.085(3) 0.208(7) 0.025(4) 0.049(5) -0.001(3)
N9 0.123(4) 0.131(4) 0.141(5) -0.027(4) -0.022(4) 0.012(3)
N10 0.083(3) 0.191(6) 0.121(4) -0.021(4) -0.016(3) 0.063(3)
C1 0.0364(12) 0.0408(13) 0.0357(12) 0.0013(10) 0.0062(10) 0.0211(10)
C2 0.0383(13) 0.0432(13) 0.0388(13) 0.0056(10) 0.0109(10) 0.0215(11)
C3 0.0424(14) 0.0401(13) 0.0447(14) -0.0007(11) 0.0117(11) 0.0153(11)
C4 0.0457(14) 0.0466(14) 0.0389(14) -0.0008(11) 0.0113(11) 0.0186(12)
C5 0.0437(14) 0.0477(15) 0.0409(14) 0.0053(11) 0.0145(11) 0.0181(12)
C6 0.0366(13) 0.0401(13) 0.0419(13) 0.0038(10) 0.0088(10) 0.0182(10)
C7 0.0445(14) 0.0544(16) 0.0411(14) 0.0032(12) 0.0041(11) 0.0299(12)
C8 0.0341(13) 0.0588(16) 0.0391(13) 0.0016(12) 0.0038(10) 0.0255(12)
C9 0.0599(18) 0.0553(17) 0.0404(15) -0.0047(13) 0.0124(13) 0.0174(14)
C10 0.231(7) 0.092(3) 0.047(2) -0.006(2) -0.025(3) 0.063(4)
C11 0.116(4) 0.120(4) 0.061(2) -0.027(2) 0.016(2) 0.064(3)
C12 0.089(3) 0.169(5) 0.065(3) -0.054(3) 0.016(2) -0.024(3)
C13 0.0329(13) 0.0431(14) 0.0503(15) 0.0022(11) 0.0081(11) 0.0150(11)
C14 0.0277(11) 0.0435(13) 0.0388(13) 0.0045(10) 0.0079(9) 0.0128(10)
C15 0.0345(13) 0.0457(14) 0.0391(13) -0.0013(11) 0.0048(10) 0.0136(11)
C16 0.0333(12) 0.0523(15) 0.0347(13) 0.0047(11) 0.0062(10) 0.0167(11)
C17 0.0370(13) 0.0445(14) 0.0395(13) 0.0042(11) 0.0052(10) 0.0166(11)
C18 0.0296(12) 0.0454(14) 0.0346(12) 0.0033(10) 0.0083(9) 0.0125(10)
C19 0.0275(11) 0.0446(13) 0.0317(12) 0.0057(10) 0.0063(9) 0.0125(10)
C20 0.0369(14) 0.0571(17) 0.0589(18) 0.0042(14) -0.0021(12) 0.0191(12)
C21 0.0454(15) 0.0628(17) 0.0364(14) 0.0049(12) 0.0017(11) 0.0251(13)
C22 0.058(2) 0.105(3) 0.058(2) 0.0069(19) -0.0010(15) 0.047(2)
C23 0.074(2) 0.064(2) 0.0435(16) 0.0109(14) 0.0027(14) 0.0266(17)
C24 0.0581(18) 0.072(2) 0.0416(16) -0.0021(14) -0.0061(13) 0.0195(16)
C25 0.0342(13) 0.0457(14) 0.0406(14) 0.0004(11) 0.0044(10) 0.0137(11)
C26 0.0306(12) 0.0363(12) 0.0350(12) -0.0017(10) 0.0029(9) 0.0078(9)
C27 0.0391(13) 0.0423(14) 0.0385(13) 0.0041(11) 0.0104(10) 0.0089(11)
C28 0.0436(14) 0.0376(13) 0.0377(13) 0.0085(10) 0.0050(10) 0.0088(11)
C29 0.0369(13) 0.0337(12) 0.0400(13) 0.0070(10) 0.0047(10) 0.0108(10)
C30 0.0299(11) 0.0322(12) 0.0364(12) 0.0044(9) 0.0040(9) 0.0067(9)
C31 0.0299(11) 0.0287(11) 0.0329(12) 0.0034(9) 0.0003(9) 0.0052(9)
C32 0.0365(13) 0.0436(14) 0.0390(13) 0.0082(11) -0.0008(10) 0.0088(11)
C33 0.0440(14) 0.0380(13) 0.0376(13) 0.0042(10) 0.0040(10) 0.0126(11)
C34 0.076(2) 0.0534(18) 0.0572(19) 0.0284(15) 0.0172(16) 0.0226(16)
C35 0.238(9) 0.181(7) 0.210(8) 0.146(7) -0.125(7) -0.021(6)
C36 0.283(9) 0.077(3) 0.160(6) 0.073(4) 0.124(6) 0.093(5)
C37 0.206(7) 0.162(6) 0.206(7) 0.149(6) 0.147(6) 0.112(6)
C38 0.0355(13) 0.0343(12) 0.0396(13) 0.0046(10) 0.0086(10) 0.0104(10)
C39 0.0297(11) 0.0344(12) 0.0380(12) 0.0057(10) 0.0082(9) 0.0132(9)
C40 0.0361(13) 0.0470(14) 0.0344(12) 0.0110(10) 0.0082(10) 0.0158(11)
C41 0.0342(12) 0.0491(14) 0.0347(13) 0.0070(11) 0.0057(10) 0.0159(11)
C42 0.0303(12) 0.0426(13) 0.0372(13) 0.0043(10) 0.0072(9) 0.0106(10)
C43 0.0304(11) 0.0343(12) 0.0355(12) 0.0051(9) 0.0092(9) 0.0140(9)
C44 0.0311(11) 0.0343(11) 0.0306(11) 0.0039(9) 0.0048(9) 0.0161(9)
C45 0.0576(17) 0.0607(18) 0.0377(14) -0.0070(12) 0.0033(12) 0.0268(14)
C46 0.0418(15) 0.076(2) 0.0355(14) 0.0084(13) 0.0015(11) 0.0179(14)
C47 0.165(6) 0.173(6) 0.060(3) 0.025(3) -0.048(3) -0.071(5)
C48 0.194(6) 0.241(8) 0.057(3) -0.009(3) -0.031(3) 0.168(6)
C49 0.090(3) 0.183(5) 0.047(2) -0.007(3) 0.007(2) 0.056(3)
C50 0.0388(13) 0.0355(12) 0.0351(12) 0.0043(10) 0.0119(10) 0.0102(10)
C51 0.0344(12) 0.0363(12) 0.0306(11) 0.0067(9) 0.0122(9) 0.0120(10)
C52 0.0346(12) 0.0389(12) 0.0360(12) 0.0087(10) 0.0116(9) 0.0171(10)
C53 0.0310(12) 0.0426(13) 0.0339(12) 0.0069(10) 0.0084(9) 0.0151(10)
C54 0.0317(12) 0.0367(12) 0.0353(12) 0.0040(10) 0.0072(9) 0.0115(10)
C55 0.0321(12) 0.0376(12) 0.0309(11) 0.0068(9) 0.0094(9) 0.0144(9)
C56 0.0268(11) 0.0412(12) 0.0298(11) 0.0075(9) 0.0100(9) 0.0129(9)
C57 0.0345(12) 0.0510(14) 0.0289(12) 0.0058(10) 0.0082(9) 0.0148(11)
C58 0.0333(12) 0.0456(14) 0.0364(13) 0.0098(10) 0.0069(10) 0.0129(10)
C59 0.0314(13) 0.0530(15) 0.0476(15) 0.0060(12) 0.0034(10) 0.0197(11)
C60 0.066(2) 0.134(4) 0.072(3) -0.005(3) -0.0135(19) 0.046(3)
C61 0.0408(18) 0.109(3) 0.107(3) 0.040(3) 0.0195(19) 0.0213(19)
C62 0.051(2) 0.085(3) 0.150(4) 0.013(3) -0.001(2) 0.038(2)
C63 0.0407(13) 0.0386(13) 0.0340(12) 0.0061(10) 0.0081(10) 0.0194(10)
C64 0.0366(12) 0.0292(11) 0.0351(12) 0.0070(9) 0.0070(9) 0.0137(9)
C65 0.0379(13) 0.0422(13) 0.0381(13) 0.0068(10) 0.0046(10) 0.0204(11)
C66 0.0452(14) 0.0431(14) 0.0363(13) 0.0064(10) 0.0021(10) 0.0201(11)
C67 0.0468(14) 0.0447(14) 0.0338(13) 0.0075(10) 0.0091(10) 0.0202(11)
C68 0.0370(12) 0.0324(12) 0.0353(12) 0.0070(9) 0.0086(9) 0.0136(10)
C69 0.0340(12) 0.0280(11) 0.0305(11) 0.0040(9) 0.0027(9) 0.0116(9)
C70 0.0541(16) 0.0499(15) 0.0411(14) 0.0130(12) 0.0055(12) 0.0263(13)
C71 0.0592(18) 0.080(2) 0.0381(15) 0.0026(14) -0.0062(13) 0.0358(17)
C72 0.108(3) 0.165(5) 0.043(2) -0.010(2) -0.014(2) 0.074(3)
C73 0.219(7) 0.155(5) 0.086(3) -0.003(3) -0.061(4) 0.134(5)
C74 0.066(3) 0.226(7) 0.068(3) -0.007(4) -0.016(2) 0.010(4)
C75 0.0400(13) 0.0474(14) 0.0432(14) 0.0131(11) 0.0137(11) 0.0209(11)
C76 0.0297(12) 0.0449(14) 0.0365(13) 0.0047(10) 0.0043(9) 0.0130(10)
C77 0.0351(12) 0.0398(13) 0.0321(12) 0.0054(10) 0.0056(9) 0.0147(10)
C78 0.0331(12) 0.0414(13) 0.0413(13) 0.0034(10) 0.0050(10) 0.0173(10)
C79 0.0528(16) 0.0509(16) 0.0550(17) 0.0200(13) 0.0166(13) 0.0272(13)
C80 0.0494(16) 0.0495(15) 0.0556(17) 0.0159(13) 0.0166(13) 0.0279(13)
C81 0.0652(19) 0.0570(17) 0.0601(18) 0.0219(14) 0.0271(15) 0.0388(16)
C82 0.0615(19) 0.0507(17) 0.077(2) 0.0300(16) 0.0362(16) 0.0349(15)
C83 0.0555(18) 0.0475(16) 0.081(2) 0.0229(16) 0.0222(16) 0.0296(14)
C84 0.0561(17) 0.0510(16) 0.0596(18) 0.0156(14) 0.0128(14) 0.0274(14)
C85 0.072(2) 0.060(2) 0.074(2) -0.0094(18) -0.0039(19) 0.0122(19)
C86 0.084(3) 0.066(2) 0.105(3) 0.017(2) -0.008(2) 0.004(2)
C87 0.083(3) 0.055(2) 0.144(5) -0.006(3) 0.006(3) 0.007(2)
C88 0.087(3) 0.109(4) 0.104(4) -0.008(3) 0.002(3) 0.007(3)
C89 0.112(4) 0.083(3) 0.104(4) -0.026(3) -0.001(3) 0.016(3)
C90 0.154(6) 0.174(7) 0.177(7) -0.084(6) -0.065(5) 0.078(6)
C91 0.071(3) 0.113(4) 0.089(3) -0.014(3) -0.023(2) 0.051(3)
C92 0.138(5) 0.181(6) 0.099(4) 0.001(4) 0.003(3) 0.109(5)

loop_
_geom_bond_atom_site_label_1
_geom_bond_atom_site_label_2
_geom_bond_distance
_geom_bond_site_symmetry_2
_geom_bond_publ_flag
O1 C1 1.391(3) . ?
O1 C7 1.434(3) . ?
O2 C19 1.395(3) . ?
O2 C20 1.434(3) . ?
O3 C31 1.394(3) . ?
O3 C32 1.439(3) . ?
O4 C44 1.384(3) . ?
O4 C45 1.430(3) . ?
O5 C56 1.394(3) . ?
O5 C57 1.443(3) . ?
O6 C69 1.390(3) . ?
O6 C70 1.427(3) . ?
O7 C79 1.235(3) . ?
O8 N6 1.200(5) . ?
O9 N6 1.208(4) . ?
O10 N4 1.215(3) . ?
O11 N4 1.221(4) . ?
O12 N5 1.232(4) . ?
O13 N5 1.217(5) . ?
N1 C78 1.453(3) . ?
N1 C76 1.458(3) . ?
N1 C8 1.465(3) . ?
N2 C76 1.452(3) . ?
N2 C77 1.456(3) . ?
N2 C33 1.466(3) . ?
N3 C77 1.445(3) . ?
N3 C78 1.457(3) . ?
N3 C58 1.467(3) . ?
N4 C80 1.452(4) . ?
N5 C82 1.445(4) . ?
N6 C84 1.456(5) . ?
N7 C85 1.121(5) . ?
N8 C87 1.130(7) . ?
N9 C89 1.124(7) . ?
N10 C91 1.132(7) . ?
N11 C97 0.890(8) . ?
N11 C96 1.477(12) . ?
N11 N12 1.494(7) . ?
N12 C97 1.479(8) . ?
N12 C96 1.635(11) . ?
C1 C2 1.389(4) . ?
C1 C6 1.400(3) . ?
C2 C3 1.396(4) . ?
C2 C75 1.519(3) . ?
C3 C4 1.392(4) . ?
C3 H3 1.0472 . ?
C4 C5 1.389(4) . ?
C4 C9 1.534(4) . ?
C5 C6 1.390(4) . ?
C5 H5 0.9742 . ?
C6 C13 1.514(4) . ?
C7 C8 1.514(4) . ?
C7 H7A 1.0100 . ?
C7 H7B 0.9970 . ?
C8 H8A 0.9667 . ?
C8 H8B 1.0178 . ?
C9 C11 1.503(5) . ?
C9 C12 1.506(5) . ?
C9 C10 1.519(6) . ?
C10 H10A 0.9599 . ?
C10 H10B 0.9601 . ?
C10 H10C 0.9600 . ?
C11 H11A 0.9599 . ?
C11 H11B 0.9600 . ?
C11 H11C 0.9601 . ?
C12 H12A 0.9600 . ?
C12 H12B 0.9599 . ?
C12 H12C 0.9599 . ?
C13 C14 1.519(4) . ?
C13 H13A 1.0836 . ?
C13 H13B 0.9186 . ?
C14 C19 1.393(4) . ?
C14 C15 1.399(4) . ?
C15 C16 1.386(4) . ?
C15 H15 0.9733 . ?
C16 C17 1.392(4) . ?
C16 C21 1.540(4) . ?
C17 C18 1.385(3) . ?
C17 H17 1.0187 . ?
C18 C19 1.392(4) . ?
C18 C25 1.516(4) . ?
C20 H20A 0.9601 . ?
C20 H20B 0.9599 . ?
C20 H20C 0.9601 . ?
C21 C24 1.528(4) . ?
C21 C22 1.529(4) . ?
C21 C23 1.530(4) . ?
C22 H22A 0.9601 . ?
C22 H22B 0.9600 . ?
C22 H22C 0.9600 . ?
C23 H23A 0.9602 . ?
C23 H23B 0.9600 . ?
C23 H23C 0.9600 . ?
C24 H24A 0.9601 . ?
C24 H24B 0.9600 . ?
C24 H24C 0.9600 . ?
C25 C26 1.508(3) . ?
C25 H25A 0.9753 . ?
C25 H25B 0.9944 . ?
C26 C31 1.393(3) . ?
C26 C27 1.396(4) . ?
C27 C28 1.388(4) . ?
C27 H27 1.0765 . ?
C28 C29 1.398(4) . ?
C28 C34 1.533(4) . ?
C29 C30 1.394(3) . ?
C29 H29 1.0099 . ?
C30 C31 1.393(3) . ?
C30 C38 1.509(3) . ?
C32 C33 1.506(3) . ?
C32 H32A 1.0335 . ?
C32 H32B 1.0874 . ?
C33 H33A 1.0687 . ?
C33 H33B 1.0587 . ?
C34 C37 1.480(6) . ?
C34 C35 1.480(7) . ?
C34 C36 1.515(7) . ?
C35 H35A 0.9600 . ?
C35 H35B 0.9600 . ?
C35 H35C 0.9600 . ?
C36 H36A 0.9601 . ?
C36 H36B 0.9600 . ?
C36 H36C 0.9600 . ?
C37 H37A 0.9600 . ?
C37 H37B 0.9600 . ?
C37 H37C 0.9601 . ?
C38 C39 1.521(3) . ?
C38 H38A 1.0153 . ?
C38 H38B 1.0112 . ?
C39 C40 1.390(3) . ?
C39 C44 1.395(3) . ?
C40 C41 1.393(4) . ?
C40 H40 0.9810 . ?
C41 C42 1.390(3) . ?
C41 C46 1.540(4) . ?
C42 C43 1.393(3) . ?
C42 H42 0.9947 . ?
C43 C44 1.397(3) . ?
C43 C50 1.522(3) . ?
C45 H45A 0.9600 . ?
C45 H45B 0.9600 . ?
C45 H45C 0.9600 . ?
C46 C47 1.494(6) . ?
C46 C48 1.496(6) . ?
C46 C49 1.511(5) . ?
C47 H47A 0.9601 . ?
C47 H47B 0.9600 . ?
C47 H47C 0.9599 . ?
C48 H48A 0.9598 . ?
C48 H48B 0.9599 . ?
C48 H48C 0.9601 . ?
C49 H49A 0.9599 . ?
C49 H49B 0.9600 . ?
C49 H49C 0.9602 . ?
C50 C51 1.505(3) . ?
C50 H50A 1.0339 . ?
C50 H50B 1.0239 . ?
C51 C56 1.393(3) . ?
C51 C52 1.397(3) . ?
C52 C53 1.388(3) . ?
C52 H52 1.0417 . ?
C53 C54 1.393(3) . ?
C53 C59 1.532(3) . ?
C54 C55 1.392(3) . ?
C54 H54 1.0333 . ?
C55 C56 1.389(3) . ?
C55 C63 1.515(3) . ?
C57 C58 1.511(3) . ?
C57 H57A 1.0656 . ?
C57 H57B 0.9682 . ?
C58 H58A 1.0521 . ?
C58 H58B 1.0823 . ?
C59 C60 1.508(5) . ?
C59 C61 1.524(5) . ?
C59 C62 1.533(5) . ?
C60 H60A 0.9600 . ?
C60 H60B 0.9600 . ?
C60 H60C 0.9600 . ?
C61 H61A 0.9599 . ?
C61 H61B 0.9599 . ?
C61 H61C 0.9600 . ?
C62 H62A 0.9600 . ?
C62 H62B 0.9599 . ?
C62 H62C 0.9600 . ?
C63 C64 1.524(3) . ?
C63 H63A 1.0542 . ?
C63 H63B 1.0075 . ?
C64 C65 1.391(3) . ?
C64 C69 1.399(3) . ?
C65 C66 1.390(4) . ?
C65 H65 0.9581 . ?
C66 C67 1.385(4) . ?
C66 C71 1.532(4) . ?
C67 C68 1.392(4) . ?
C67 H67 1.0297 . ?
C68 C69 1.394(3) . ?
C68 C75 1.523(3) . ?
C70 H70A 0.9600 . ?
C70 H70B 0.9600 . ?
C70 H70C 0.9601 . ?
C71 C73 1.495(6) . ?
C71 C74 1.512(6) . ?
C71 C72 1.524(5) . ?
C72 H72A 0.9600 . ?
C72 H72B 0.9600 . ?
C72 H72C 0.9600 . ?
C73 H73A 0.9601 . ?
C73 H73B 0.9600 . ?
C73 H73C 0.9600 . ?
C74 H74A 0.9599 . ?
C74 H74B 0.9602 . ?
C74 H74C 0.9599 . ?
C75 H75A 1.1020 . ?
C75 H75B 1.0083 . ?
C76 H76A 1.0276 . ?
C76 H76B 1.0388 . ?
C77 H77A 1.0626 . ?
C77 H77B 1.0639 . ?
C78 H78A 1.0073 . ?
C78 H78B 1.0248 . ?
C79 C80 1.453(4) . ?
C79 C84 1.455(4) . ?
C80 C81 1.373(4) . ?
C81 C82 1.384(5) . ?
C81 H81 0.9599 . ?
C82 C83 1.381(5) . ?
C83 C84 1.362(4) . ?
C83 H83 0.9601 . ?
C85 C86 1.415(6) . ?
C86 H86A 0.9601 . ?
C86 H86B 0.9598 . ?
C86 H86C 0.9600 . ?
C87 C88 1.422(8) . ?
C88 H88A 0.9600 . ?
C88 H88B 0.9600 . ?
C88 H88C 0.9599 . ?
C89 C90 1.393(8) . ?
C90 H90A 0.9600 . ?
C90 H90B 0.9601 . ?
C90 H90C 0.9600 . ?
C91 C92 1.391(8) . ?
C92 H92A 0.9600 . ?
C92 H92B 0.9600 . ?
C92 H92C 0.9599 . ?
C93 C95 1.419(10) . ?
C93 C94 1.709(9) . ?
C94 C96 0.948(10) . ?
C94 C95 1.442(11) . ?
C94 C97 1.557(11) . ?
C95 C96 1.482(12) . ?
C95 C97 1.635(12) . ?
C96 C97 0.794(10) . ?
